data_7245167
loop_
_publ_author_name
'Topalo\(glu Aksoy, Burcu'
'Dedeoglu, Burcu'
'Zorlu, Yunus'
'Ayhan, Mehmet Menaf'
'\,Co\,sut, B\"unyemin'

_publ_section_title
;
 Exploring halogen&#x22EF;halogen interactions in supramolecular
 self-assemblies of BODIPY networks
;
_journal_name_full CrystEngComm
_journal_paper_doi 10.1039/D2CE00776B
_journal_year 2022
_chemical_formula_moiety 'C19 H17 B F2 I2 N2'
_chemical_formula_sum 'C19 H17 B F2 I2 N2'
_chemical_formula_weight 575.96
_space_group_crystal_system monoclinic
_space_group_IT_number 14
_space_group_name_Hall '-P 2ybc'
_space_group_name_H-M_alt 'P 1 21/c 1'
_atom_sites_solution_hydrogens geom
_atom_sites_solution_primary dual
_audit_creation_date 2021-09-09
_audit_creation_method
;
Olex2 1.3
(compiled 2020.11.12 svn.r5f609507 for OlexSys, GUI svn.r6272)
;
_audit_update_record
;
2021-09-10 deposited with the CCDC.	2022-07-12 downloaded from the CCDC.
;
_cell_angle_alpha 90
_cell_angle_beta 107.167(7)
_cell_angle_gamma 90
_cell_formula_units_Z 4
_cell_length_a 14.782(6)
_cell_length_b 10.554(4)
_cell_length_c 13.415(6)
_cell_measurement_reflns_used 1735
_cell_measurement_temperature 298
_cell_measurement_theta_max 22.53
_cell_measurement_theta_min 2.41
_cell_volume 1999.6(14)
_computing_molecular_graphics 'Olex2 1.3 (Dolomanov et al., 2009)'
_computing_publication_material 'Olex2 1.3 (Dolomanov et al., 2009)'
_computing_structure_refinement 'XL  (Sheldrick, 2008)'
_computing_structure_solution 'SHELXT 2018/2 (Sheldrick, 2018)'
_diffrn_ambient_temperature 298
_diffrn_detector 'Bruker APEX2 area detector'
_diffrn_detector_area_resol_mean 7.9
_diffrn_detector_type 'CCD area detector'
_diffrn_measured_fraction_theta_full 0.994
_diffrn_measured_fraction_theta_max 0.994
_diffrn_measurement_device 'three-circle diffractometer'
_diffrn_measurement_device_type 'Bruker SMART APEX2 area detector'
_diffrn_measurement_method '\w and \f scans'
_diffrn_radiation_monochromator 'mirror optics'
_diffrn_radiation_probe x-ray
_diffrn_radiation_type MoK\a
_diffrn_radiation_wavelength 0.71073
_diffrn_reflns_av_R_equivalents 0.0416
_diffrn_reflns_av_unetI/netI 0.0516
_diffrn_reflns_Laue_measured_fraction_full 0.994
_diffrn_reflns_Laue_measured_fraction_max 0.994
_diffrn_reflns_limit_h_max 15
_diffrn_reflns_limit_h_min -17
_diffrn_reflns_limit_k_max 12
_diffrn_reflns_limit_k_min -11
_diffrn_reflns_limit_l_max 15
_diffrn_reflns_limit_l_min -13
_diffrn_reflns_number 8789
_diffrn_reflns_point_group_measured_fraction_full 0.994
_diffrn_reflns_point_group_measured_fraction_max 0.994
_diffrn_reflns_theta_full 25.026
_diffrn_reflns_theta_max 25.026
_diffrn_reflns_theta_min 1.442
_diffrn_source 'microfocus sealed X-ray tube'
_diffrn_source_type 'Incoatec I\ms'
_exptl_absorpt_coefficient_mu 3.168
_exptl_absorpt_correction_T_max 0.7456
_exptl_absorpt_correction_T_min 0.6357
_exptl_absorpt_correction_type multi-scan
_exptl_absorpt_process_details 'SADABS-2014/5 - Bruker AXS area detector scaling and absorption correction'
_exptl_crystal_colour red
_exptl_crystal_colour_primary red
_exptl_crystal_density_diffrn 1.913
_exptl_crystal_description plate
_exptl_crystal_F_000 1096
_exptl_crystal_size_max 0.154
_exptl_crystal_size_mid 0.111
_exptl_crystal_size_min 0.047
_refine_diff_density_max 1.246
_refine_diff_density_min -0.786
_refine_diff_density_rms 0.108
_refine_ls_extinction_method none
_refine_ls_goodness_of_fit_ref 1.023
_refine_ls_hydrogen_treatment constr
_refine_ls_matrix_type full
_refine_ls_number_parameters 237
_refine_ls_number_reflns 3510
_refine_ls_number_restraints 0
_refine_ls_restrained_S_all 1.023
_refine_ls_R_factor_all 0.0682
_refine_ls_R_factor_gt 0.0415
_refine_ls_shift/su_max 0.001
_refine_ls_shift/su_mean 0.000
_refine_ls_structure_factor_coef Fsqd
_refine_ls_weighting_details 'w=1/[\s^2^(Fo^2^)+(0.0337P)^2^+3.9160P] where P=(Fo^2^+2Fc^2^)/3'
_refine_ls_weighting_scheme calc
_refine_ls_wR_factor_gt 0.0857
_refine_ls_wR_factor_ref 0.0974
_reflns_Friedel_coverage 0.000
_reflns_number_gt 2454
_reflns_number_total 3510
_reflns_threshold_expression 'I > 2\s(I)'
_cod_data_source_file d2ce00776b2.cif
_cod_data_source_block 18gtu363_bc_bt_35_0ma
_cod_database_code 7245167
_shelx_shelxl_version_number 2014/7
_shelx_space_group_comment
;
The symmetry employed for this shelxl refinement is uniquely defined
by the following loop, which should always be used as a source of
symmetry information in preference to the above space-group names.
They are only intended as comments.
;
_shelx_estimated_absorpt_t_max 0.865
_shelx_estimated_absorpt_t_min 0.641
_olex2_refinement_description
;
1. Fixed Uiso
 At 1.2 times of:
  All C(H) groups, All C(H,H) groups
 At 1.5 times of:
  All C(H,H,H) groups
2.a Secondary CH2 refined with riding coordinates:
 C16(H16A,H16B), C18(H18A,H18B)
2.b Aromatic/amide H refined with riding coordinates:
 C2(H2), C3(H3), C7(H7), C11(H11), C12(H12), C14(H14), C15(H15)
2.c Idealised Me refined as rotating group:
 C17(H17A,H17B,H17C), C19(H19A,H19B,H19C)
;
_olex2_submission_special_instructions 'No special instructions were received'

loop_
_space_group_symop_operation_xyz
'x, y, z'
'-x, y+1/2, -z+1/2'
'-x, -y, -z'
'x, -y-1/2, z-1/2'

loop_
_atom_site_label
_atom_site_type_symbol
_atom_site_fract_x
_atom_site_fract_y
_atom_site_fract_z
_atom_site_U_iso_or_equiv
_atom_site_adp_type
_atom_site_occupancy
_atom_site_site_symmetry_order
_atom_site_calc_flag
_atom_site_refinement_flags_posn
_atom_site_refinement_flags_adp
_atom_site_refinement_flags_occupancy
_atom_site_disorder_assembly
_atom_site_disorder_group
I1 I 0.24161(3) 0.52004(5) 0.96434(3) 0.05628(18) Uani 1 1 d . . . . .
I2 I 0.55039(3) 0.23701(6) 0.48264(4) 0.0645(2) Uani 1 1 d . . . . .
F1 F 0.2521(3) 0.5754(4) 0.2036(3) 0.0518(10) Uani 1 1 d . . . . .
F2 F 0.1676(3) 0.3976(4) 0.1962(3) 0.0571(11) Uani 1 1 d . . . . .
N1 N 0.1472(3) 0.5628(5) 0.3098(4) 0.0377(12) Uani 1 1 d . . . . .
N2 N 0.2955(3) 0.4365(5) 0.3522(4) 0.0340(12) Uani 1 1 d . . . . .
C1 C 0.0675(5) 0.6271(7) 0.2600(5) 0.0484(17) Uani 1 1 d . . . . .
C2 C 0.0253(5) 0.6723(8) 0.3335(6) 0.066(2) Uani 1 1 d . . . . .
H2 H -0.0294 0.7212 0.3195 0.079 Uiso 1 1 calc R U . . .
C3 C 0.0779(5) 0.6325(7) 0.4280(6) 0.057(2) Uani 1 1 d . . . . .
H3 H 0.0648 0.6475 0.4907 0.068 Uiso 1 1 calc R U . . .
C4 C 0.1554(4) 0.5649(6) 0.4164(5) 0.0389(15) Uani 1 1 d . . . . .
C5 C 0.2278(4) 0.5029(6) 0.4879(4) 0.0339(14) Uani 1 1 d . . . . .
C6 C 0.2958(4) 0.4389(6) 0.4564(4) 0.0361(15) Uani 1 1 d . . . . .
C7 C 0.3777(4) 0.3759(6) 0.5140(5) 0.0402(15) Uani 1 1 d . . . . .
H7 H 0.3962 0.3621 0.5856 0.048 Uiso 1 1 calc R U . . .
C8 C 0.4259(4) 0.3380(6) 0.4464(5) 0.0407(15) Uani 1 1 d . . . . .
C9 C 0.3738(4) 0.3766(6) 0.3466(5) 0.0374(15) Uani 1 1 d . . . . .
C10 C 0.2336(4) 0.5058(6) 0.6004(4) 0.0344(14) Uani 1 1 d . . . . .
C11 C 0.2404(4) 0.6210(6) 0.6522(5) 0.0425(16) Uani 1 1 d . . . . .
H11 H 0.2420 0.6958 0.6162 0.051 Uiso 1 1 calc R U . . .
C12 C 0.2449(5) 0.6259(7) 0.7564(5) 0.0471(17) Uani 1 1 d . . . . .
H12 H 0.2511 0.7031 0.7912 0.057 Uiso 1 1 calc R U . . .
C13 C 0.2400(4) 0.5135(6) 0.8081(5) 0.0405(16) Uani 1 1 d . . . . .
C14 C 0.2335(4) 0.3983(6) 0.7571(5) 0.0414(16) Uani 1 1 d . . . . .
H14 H 0.2310 0.3232 0.7924 0.050 Uiso 1 1 calc R U . . .
C15 C 0.2306(4) 0.3960(6) 0.6542(5) 0.0403(15) Uani 1 1 d . . . . .
H15 H 0.2266 0.3186 0.6201 0.048 Uiso 1 1 calc R U . . .
C16 C 0.4001(5) 0.3610(7) 0.2476(5) 0.0493(18) Uani 1 1 d . . . . .
H16A H 0.3434 0.3672 0.1887 0.059 Uiso 1 1 calc R U . . .
H16B H 0.4267 0.2771 0.2465 0.059 Uiso 1 1 calc R U . . .
C17 C 0.4706(6) 0.4585(9) 0.2358(6) 0.073(2) Uani 1 1 d . . . . .
H17A H 0.4819 0.4478 0.1694 0.110 Uiso 1 1 calc R U . . .
H17B H 0.5289 0.4480 0.2905 0.110 Uiso 1 1 calc R U . . .
H17C H 0.4459 0.5418 0.2398 0.110 Uiso 1 1 calc R U . . .
C18 C 0.0332(5) 0.6393(8) 0.1441(5) 0.063(2) Uani 1 1 d . . . . .
H18A H 0.0868 0.6559 0.1184 0.076 Uiso 1 1 calc R U . . .
H18B H 0.0052 0.5595 0.1145 0.076 Uiso 1 1 calc R U . . .
C19 C -0.0380(5) 0.7422(9) 0.1080(7) 0.080(3) Uani 1 1 d . . . . .
H19A H -0.0596 0.7431 0.0331 0.120 Uiso 1 1 calc R U . . .
H19B H -0.0095 0.8223 0.1330 0.120 Uiso 1 1 calc R U . . .
H19C H -0.0907 0.7275 0.1345 0.120 Uiso 1 1 calc R U . . .
B1 B 0.2152(5) 0.4924(7) 0.2604(5) 0.0394(18) Uani 1 1 d . . . . .

loop_
_atom_site_aniso_label
_atom_site_aniso_U_11
_atom_site_aniso_U_22
_atom_site_aniso_U_33
_atom_site_aniso_U_23
_atom_site_aniso_U_13
_atom_site_aniso_U_12
I1 0.0689(3) 0.0707(4) 0.0314(3) -0.0055(2) 0.0180(2) -0.0152(3)
I2 0.0562(3) 0.0767(4) 0.0607(3) 0.0114(3) 0.0175(2) 0.0284(3)
F1 0.072(3) 0.051(3) 0.042(2) 0.0138(18) 0.0304(19) 0.014(2)
F2 0.068(3) 0.047(3) 0.044(2) -0.0165(19) -0.0020(19) 0.004(2)
N1 0.039(3) 0.042(3) 0.030(3) 0.001(2) 0.007(2) 0.007(2)
N2 0.041(3) 0.032(3) 0.028(3) 0.000(2) 0.009(2) 0.004(2)
C1 0.045(4) 0.053(5) 0.045(4) 0.002(3) 0.009(3) 0.005(3)
C2 0.049(4) 0.089(6) 0.056(5) 0.005(4) 0.009(4) 0.029(4)
C3 0.058(5) 0.065(6) 0.050(5) -0.005(4) 0.020(4) 0.014(4)
C4 0.038(3) 0.042(4) 0.034(4) -0.005(3) 0.008(3) 0.003(3)
C5 0.042(3) 0.032(4) 0.028(3) -0.002(3) 0.010(3) 0.003(3)
C6 0.044(4) 0.035(4) 0.028(3) 0.003(3) 0.007(3) -0.002(3)
C7 0.053(4) 0.035(4) 0.032(4) -0.001(3) 0.013(3) 0.006(3)
C8 0.048(4) 0.036(4) 0.038(4) -0.001(3) 0.013(3) 0.009(3)
C9 0.044(4) 0.035(4) 0.032(4) -0.005(3) 0.010(3) -0.001(3)
C10 0.033(3) 0.040(4) 0.030(3) -0.001(3) 0.009(3) 0.006(3)
C11 0.058(4) 0.036(4) 0.036(4) 0.002(3) 0.017(3) 0.000(3)
C12 0.064(4) 0.038(4) 0.041(4) -0.005(3) 0.020(3) -0.005(3)
C13 0.043(4) 0.049(4) 0.031(3) -0.001(3) 0.014(3) 0.003(3)
C14 0.052(4) 0.037(4) 0.037(4) 0.001(3) 0.015(3) -0.008(3)
C15 0.055(4) 0.033(4) 0.037(4) -0.003(3) 0.020(3) -0.003(3)
C16 0.058(4) 0.057(5) 0.034(4) -0.005(3) 0.014(3) 0.008(4)
C17 0.071(5) 0.102(7) 0.055(5) 0.000(5) 0.032(4) -0.010(5)
C18 0.055(5) 0.076(6) 0.049(5) 0.014(4) 0.001(4) 0.015(4)
C19 0.052(5) 0.117(8) 0.073(6) 0.048(5) 0.022(4) 0.026(5)
B1 0.053(5) 0.036(5) 0.028(4) 0.002(3) 0.011(3) 0.006(4)

loop_
_atom_type_symbol
_atom_type_description
_atom_type_scat_dispersion_real
_atom_type_scat_dispersion_imag
_atom_type_scat_source
C C 0.0033 0.0016 'International Tables Vol C Tables 4.2.6.8 and 6.1.1.4'
H H 0.0000 0.0000 'International Tables Vol C Tables 4.2.6.8 and 6.1.1.4'
B B 0.0013 0.0007 'International Tables Vol C Tables 4.2.6.8 and 6.1.1.4'
F F 0.0171 0.0103 'International Tables Vol C Tables 4.2.6.8 and 6.1.1.4'
I I -0.4742 1.8119 'International Tables Vol C Tables 4.2.6.8 and 6.1.1.4'
N N 0.0061 0.0033 'International Tables Vol C Tables 4.2.6.8 and 6.1.1.4'

loop_
_exptl_crystal_face_index_h
_exptl_crystal_face_index_k
_exptl_crystal_face_index_l
_exptl_crystal_face_perp_dist
2.00 -4.00 -3.00 0.0490
2.00 3.00 0.00 0.0540
-3.00 1.00 3.00 0.0640
4.00 0.00 -3.00 0.0250
2.00 -4.00 -1.00 0.0470
-2.00 4.00 1.00 0.0500
-3.00 0.00 2.00 0.0370
1.00 -4.00 2.00 0.0490
4.00 0.00 -1.00 0.0230
-4.00 0.00 1.00 0.0150
2.00 -1.00 3.00 0.0570
-3.00 4.00 -3.00 0.0160
-1.00 0.00 -1.00 0.0210

loop_
_geom_angle_atom_site_label_1
_geom_angle_atom_site_label_2
_geom_angle_atom_site_label_3
_geom_angle
_geom_angle_site_symmetry_1
_geom_angle_site_symmetry_3
_geom_angle_publ_flag
C1 N1 C4 107.2(5) . . ?
C1 N1 B1 127.6(5) . . ?
C4 N1 B1 125.0(5) . . ?
C6 N2 B1 124.3(5) . . ?
C9 N2 C6 108.5(5) . . ?
C9 N2 B1 127.2(5) . . ?
N1 C1 C2 109.2(6) . . ?
N1 C1 C18 122.4(6) . . ?
C2 C1 C18 128.4(6) . . ?
C1 C2 H2 126.1 . . ?
C3 C2 C1 107.8(6) . . ?
C3 C2 H2 126.1 . . ?
C2 C3 H3 125.7 . . ?
C2 C3 C4 108.6(6) . . ?
C4 C3 H3 125.7 . . ?
C3 C4 N1 107.2(5) . . ?
C5 C4 N1 121.4(5) . . ?
C5 C4 C3 131.4(6) . . ?
C4 C5 C6 120.6(6) . . ?
C4 C5 C10 119.9(5) . . ?
C6 C5 C10 119.6(5) . . ?
N2 C6 C7 106.9(5) . . ?
C5 C6 N2 121.9(5) . . ?
C5 C6 C7 131.0(6) . . ?
C6 C7 H7 126.0 . . ?
C8 C7 C6 108.0(6) . . ?
C8 C7 H7 126.0 . . ?
C7 C8 I2 126.9(5) . . ?
C7 C8 C9 107.6(5) . . ?
C9 C8 I2 125.5(5) . . ?
N2 C9 C8 109.0(5) . . ?
N2 C9 C16 123.8(5) . . ?
C8 C9 C16 127.2(6) . . ?
C11 C10 C5 120.0(6) . . ?
C15 C10 C5 121.1(6) . . ?
C15 C10 C11 118.9(6) . . ?
C10 C11 H11 119.5 . . ?
C12 C11 C10 121.0(6) . . ?
C12 C11 H11 119.5 . . ?
C11 C12 H12 120.7 . . ?
C11 C12 C13 118.7(6) . . ?
C13 C12 H12 120.7 . . ?
C12 C13 I1 119.1(5) . . ?
C14 C13 I1 120.2(5) . . ?
C14 C13 C12 120.7(6) . . ?
C13 C14 H14 120.3 . . ?
C15 C14 C13 119.4(6) . . ?
C15 C14 H14 120.3 . . ?
C10 C15 H15 119.3 . . ?
C14 C15 C10 121.3(6) . . ?
C14 C15 H15 119.3 . . ?
C9 C16 H16A 109.0 . . ?
C9 C16 H16B 109.0 . . ?
C9 C16 C17 112.8(6) . . ?
H16A C16 H16B 107.8 . . ?
C17 C16 H16A 109.0 . . ?
C17 C16 H16B 109.0 . . ?
C16 C17 H17A 109.5 . . ?
C16 C17 H17B 109.5 . . ?
C16 C17 H17C 109.5 . . ?
H17A C17 H17B 109.5 . . ?
H17A C17 H17C 109.5 . . ?
H17B C17 H17C 109.5 . . ?
C1 C18 H18A 109.0 . . ?
C1 C18 H18B 109.0 . . ?
H18A C18 H18B 107.8 . . ?
C19 C18 C1 113.1(7) . . ?
C19 C18 H18A 109.0 . . ?
C19 C18 H18B 109.0 . . ?
C18 C19 H19A 109.5 . . ?
C18 C19 H19B 109.5 . . ?
C18 C19 H19C 109.5 . . ?
H19A C19 H19B 109.5 . . ?
H19A C19 H19C 109.5 . . ?
H19B C19 H19C 109.5 . . ?
F1 B1 N1 110.2(5) . . ?
F1 B1 N2 110.2(5) . . ?
F2 B1 F1 109.3(5) . . ?
F2 B1 N1 110.0(6) . . ?
F2 B1 N2 110.6(5) . . ?
N1 B1 N2 106.5(5) . . ?

loop_
_geom_bond_atom_site_label_1
_geom_bond_atom_site_label_2
_geom_bond_distance
_geom_bond_site_symmetry_2
_geom_bond_publ_flag
I1 C13 2.091(6) . ?
I2 C8 2.057(6) . ?
F1 B1 1.375(8) . ?
F2 B1 1.371(8) . ?
N1 C1 1.353(8) . ?
N1 C4 1.399(7) . ?
N1 B1 1.547(9) . ?
N2 C6 1.397(7) . ?
N2 C9 1.341(7) . ?
N2 B1 1.553(8) . ?
C1 C2 1.396(10) . ?
C1 C18 1.491(9) . ?
C2 H2 0.9300 . ?
C2 C3 1.344(10) . ?
C3 H3 0.9300 . ?
C3 C4 1.397(9) . ?
C4 C5 1.374(8) . ?
C5 C6 1.376(8) . ?
C5 C10 1.486(8) . ?
C6 C7 1.397(8) . ?
C7 H7 0.9300 . ?
C7 C8 1.368(8) . ?
C8 C9 1.394(8) . ?
C9 C16 1.499(8) . ?
C10 C11 1.389(8) . ?
C10 C15 1.373(8) . ?
C11 H11 0.9300 . ?
C11 C12 1.380(8) . ?
C12 H12 0.9300 . ?
C12 C13 1.387(9) . ?
C13 C14 1.384(9) . ?
C14 H14 0.9300 . ?
C14 C15 1.368(8) . ?
C15 H15 0.9300 . ?
C16 H16A 0.9700 . ?
C16 H16B 0.9700 . ?
C16 C17 1.506(10) . ?
C17 H17A 0.9600 . ?
C17 H17B 0.9600 . ?
C17 H17C 0.9600 . ?
C18 H18A 0.9700 . ?
C18 H18B 0.9700 . ?
C18 C19 1.490(10) . ?
C19 H19A 0.9600 . ?
C19 H19B 0.9600 . ?
C19 H19C 0.9600 . ?

loop_
_geom_torsion_atom_site_label_1
_geom_torsion_atom_site_label_2
_geom_torsion_atom_site_label_3
_geom_torsion_atom_site_label_4
_geom_torsion
_geom_torsion_site_symmetry_1
_geom_torsion_site_symmetry_2
_geom_torsion_site_symmetry_3
_geom_torsion_site_symmetry_4
_geom_torsion_publ_flag
I1 C13 C14 C15 178.7(5) . . . . ?
I2 C8 C9 N2 178.0(4) . . . . ?
I2 C8 C9 C16 -4.5(10) . . . . ?
N1 C1 C2 C3 -1.7(9) . . . . ?
N1 C1 C18 C19 -163.5(7) . . . . ?
N1 C4 C5 C6 1.4(10) . . . . ?
N1 C4 C5 C10 -179.2(6) . . . . ?
N2 C6 C7 C8 0.7(7) . . . . ?
N2 C9 C16 C17 97.8(8) . . . . ?
C1 N1 C4 C3 0.0(7) . . . . ?
C1 N1 C4 C5 177.4(6) . . . . ?
C1 N1 B1 F1 59.8(9) . . . . ?
C1 N1 B1 F2 -60.8(9) . . . . ?
C1 N1 B1 N2 179.4(6) . . . . ?
C1 C2 C3 C4 1.7(9) . . . . ?
C2 C1 C18 C19 18.9(12) . . . . ?
C2 C3 C4 N1 -1.1(9) . . . . ?
C2 C3 C4 C5 -178.2(7) . . . . ?
C3 C4 C5 C6 178.1(7) . . . . ?
C3 C4 C5 C10 -2.5(11) . . . . ?
C4 N1 C1 C2 1.0(8) . . . . ?
C4 N1 C1 C18 -177.0(6) . . . . ?
C4 N1 B1 F1 -123.9(6) . . . . ?
C4 N1 B1 F2 115.5(6) . . . . ?
C4 N1 B1 N2 -4.4(8) . . . . ?
C4 C5 C6 N2 1.5(9) . . . . ?
C4 C5 C6 C7 176.0(7) . . . . ?
C4 C5 C10 C11 -58.7(8) . . . . ?
C4 C5 C10 C15 120.1(7) . . . . ?
C5 C6 C7 C8 -174.4(7) . . . . ?
C5 C10 C11 C12 179.4(6) . . . . ?
C5 C10 C15 C14 -178.3(5) . . . . ?
C6 N2 C9 C8 0.5(7) . . . . ?
C6 N2 C9 C16 -177.1(6) . . . . ?
C6 N2 B1 F1 126.7(6) . . . . ?
C6 N2 B1 F2 -112.3(6) . . . . ?
C6 N2 B1 N1 7.2(8) . . . . ?
C6 C5 C10 C11 120.7(7) . . . . ?
C6 C5 C10 C15 -60.5(8) . . . . ?
C6 C7 C8 I2 -178.5(5) . . . . ?
C6 C7 C8 C9 -0.4(8) . . . . ?
C7 C8 C9 N2 -0.1(7) . . . . ?
C7 C8 C9 C16 177.4(6) . . . . ?
C8 C9 C16 C17 -79.4(9) . . . . ?
C9 N2 C6 C5 174.9(6) . . . . ?
C9 N2 C6 C7 -0.8(7) . . . . ?
C9 N2 B1 F1 -54.8(8) . . . . ?
C9 N2 B1 F2 66.2(8) . . . . ?
C9 N2 B1 N1 -174.3(6) . . . . ?
C10 C5 C6 N2 -177.9(5) . . . . ?
C10 C5 C6 C7 -3.5(10) . . . . ?
C10 C11 C12 C13 -1.6(10) . . . . ?
C11 C10 C15 C14 0.6(9) . . . . ?
C11 C12 C13 I1 -177.7(5) . . . . ?
C11 C12 C13 C14 1.8(10) . . . . ?
C12 C13 C14 C15 -0.8(10) . . . . ?
C13 C14 C15 C10 -0.4(10) . . . . ?
C15 C10 C11 C12 0.5(9) . . . . ?
C18 C1 C2 C3 176.2(8) . . . . ?
B1 N1 C1 C2 177.8(7) . . . . ?
B1 N1 C1 C18 -0.2(11) . . . . ?
B1 N1 C4 C3 -176.9(6) . . . . ?
B1 N1 C4 C5 0.5(10) . . . . ?
B1 N2 C6 C5 -6.4(9) . . . . ?
B1 N2 C6 C7 178.0(6) . . . . ?
B1 N2 C9 C8 -178.1(6) . . . . ?
B1 N2 C9 C16 4.2(10) . . . . ?
